data_1521504
loop_
_publ_author_name
'Li, Y.-P.'
'Burns, P.C.'

_publ_section_title
;
 Investigations of crystal-chemical variability in lead uranyl oxide
 hydrates. I. Curite
;
_journal_name_full 'Canadian Mineralogist'
_journal_page_first 727
_journal_page_last 735
_journal_volume 38
_journal_year 2000
_chemical_formula_sum 'H9.672 O32 Pb3.164 U8'
_chemical_name_systematic 'Pb3.164 (H2 O)2 ((U O2)4 O4.164 (O H)2.836)2'
_space_group_IT_number 62
_symmetry_space_group_name_Hall '-P 2c 2n'
_symmetry_space_group_name_H-M 'P n a m'
_cell_angle_alpha 90
_cell_angle_beta 90
_cell_angle_gamma 90
_cell_formula_units_Z 2
_cell_length_a 12.579
_cell_length_b 13.022
_cell_length_c 8.392
_cell_volume 1374.641
_citation_journal_id_ASTM CAMIA6
_cod_data_source_file Li_CAMIA6_2000_979.cif
_cod_data_source_block H9.672O32Pb3.164U8
_cod_original_sg_symbol_Hall '-P 2ac 2n (-x,z,y)'
_cod_database_code 1521504

loop_
_symmetry_equiv_pos_as_xyz
x,y,z
-x+1/2,y+1/2,-z
x+1/2,-y+1/2,-z+1/2
-x,-y,z+1/2
-x,-y,-z
x-1/2,-y-1/2,z
-x-1/2,y-1/2,z-1/2
x,y,-z-1/2

loop_
_atom_site_label
_atom_site_type_symbol
_atom_site_fract_x
_atom_site_fract_y
_atom_site_fract_z
_atom_site_occupancy
_atom_site_U_iso_or_equiv
O6 O-2 0.2559 0.2517 0.25 1 0.0
O9 O-2 0.2051 0.7097 0.25 1 0.0
O10 O-2 0.1505 0.9017 0.25 1 0.0
O12 O-2 0.3757 0.436 0.0821 1 0.0
O8 O-2 0.1747 0.4918 0.25 1 0.0
O11 O-2 0.4312 0.6307 0.25 1 0.0
O5 O-2 0.0673 0.1193 0.25 1 0.0
O4 O-2 0.0647 0.7302 -0.0147 1 0.0
O1 O-2 0.2307 0.1249 0.0068 1 0.0
U2 U+6 0.1962 0.0651 0.75 1 0.0
Pb1 Pb+2 0.0658 0.3313 0.25 0.95 0.0
U1 U+6 0.2094 0.0759 0.25 1 0.0
O2 O-2 0.1695 0.3432 -0.0344 1 0.0
U3 U+6 0.3019 0.2849 -0.0128 1 0.0
O3 O-2 0 0.5 0 1 0.0
Pb2 Pb+2 0.0176 0.3777 0.75 0.632 0.0
O7 O-2 0.3512 0.0344 0.25 1 0.0
